data_7243789
loop_
_publ_author_name
'Kariuki, Benson M.'
'Platts, James A.'
'Newman, Paul D.'

_publ_section_title
;
 A hybrid bipy--NHC ligand for the construction of group 11 mixed-metal
 bimetallic complexes
;
_journal_issue 54
_journal_name_full 'RSC Advances'
_journal_page_first 34170
_journal_page_last 34173
_journal_paper_doi 10.1039/D1RA06581E
_journal_volume 11
_journal_year 2021
_chemical_absolute_configuration ad
_chemical_formula_sum 'C40 H48 Ag Au B2 F8 N8'
_chemical_formula_weight 1119.32
_space_group_crystal_system monoclinic
_space_group_IT_number 4
_space_group_name_Hall 'P 2yb'
_space_group_name_H-M_alt 'P 1 21 1'
_atom_sites_solution_hydrogens geom
_audit_creation_method SHELXL-2018/1
_audit_update_record
;
2021-08-31 deposited with the CCDC.	2021-10-05 downloaded from the CCDC.
;
_cell_angle_alpha 90
_cell_angle_beta 114.813(5)
_cell_angle_gamma 90
_cell_formula_units_Z 4
_cell_length_a 12.5502(6)
_cell_length_b 26.5936(6)
_cell_length_c 13.7021(5)
_cell_measurement_reflns_used 16064
_cell_measurement_temperature 200(2)
_cell_measurement_theta_max 29.4480
_cell_measurement_theta_min 3.9650
_cell_volume 4151.0(3)
_computing_cell_refinement 'CrysAlisPro 1.171.40.50a (Rigaku OD, 2019)'
_computing_data_collection 'CrysAlisPro 1.171.40.50a (Rigaku OD, 2019)'
_computing_data_reduction 'CrysAlisPro 1.171.40.50a (Rigaku OD, 2019)'
_computing_structure_refinement 'SHELXL-2018/1 (Sheldrick, 2018)'
_computing_structure_solution SHELXS
_diffrn_ambient_temperature 200(2)
_diffrn_measured_fraction_theta_full 0.999
_diffrn_measured_fraction_theta_max 0.894
_diffrn_measurement_device_type 'SuperNova, Dual, Cu at home/near, Atlas'
_diffrn_measurement_method '\w scans'
_diffrn_radiation_type MoK\a
_diffrn_radiation_wavelength 0.71073
_diffrn_reflns_av_R_equivalents 0.0392
_diffrn_reflns_av_unetI/netI 0.0668
_diffrn_reflns_Laue_measured_fraction_full 0.999
_diffrn_reflns_Laue_measured_fraction_max 0.894
_diffrn_reflns_limit_h_max 16
_diffrn_reflns_limit_h_min -17
_diffrn_reflns_limit_k_max 34
_diffrn_reflns_limit_k_min -36
_diffrn_reflns_limit_l_max 18
_diffrn_reflns_limit_l_min -18
_diffrn_reflns_number 46252
_diffrn_reflns_point_group_measured_fraction_full 0.999
_diffrn_reflns_point_group_measured_fraction_max 0.837
_diffrn_reflns_theta_full 25.242
_diffrn_reflns_theta_max 29.784
_diffrn_reflns_theta_min 1.808
_exptl_absorpt_coefficient_mu 4.079
_exptl_absorpt_correction_T_max 1.000
_exptl_absorpt_correction_T_min 0.482
_exptl_absorpt_correction_type gaussian
_exptl_absorpt_process_details
;
CrysAlisPro 1.171.40.50a (Rigaku Oxford Diffraction, 2019)
Numerical absorption correction based on gaussian integration over
			a multifaceted crystal model
Empirical absorption correction using spherical harmonics,
 implemented in SCALE3 ABSPACK scaling algorithm.
;
_exptl_crystal_colour colourless
_exptl_crystal_density_diffrn 1.791
_exptl_crystal_description plate
_exptl_crystal_F_000 2208
_exptl_crystal_size_max 0.520
_exptl_crystal_size_mid 0.257
_exptl_crystal_size_min 0.053
_refine_diff_density_max 1.470
_refine_diff_density_min -1.784
_refine_diff_density_rms 0.133
_refine_ls_abs_structure_details
;
 Flack x determined using 6781 quotients [(I+)-(I-)]/[(I+)+(I-)]
 (Parsons, Flack and Wagner, Acta Cryst. B69 (2013) 249-259).
;
_refine_ls_abs_structure_Flack -0.006(4)
_refine_ls_extinction_method none
_refine_ls_goodness_of_fit_ref 1.039
_refine_ls_hydrogen_treatment constr
_refine_ls_matrix_type full
_refine_ls_number_parameters 1235
_refine_ls_number_reflns 19872
_refine_ls_number_restraints 817
_refine_ls_restrained_S_all 1.036
_refine_ls_R_factor_all 0.0515
_refine_ls_R_factor_gt 0.0382
_refine_ls_shift/su_max 0.002
_refine_ls_shift/su_mean 0.000
_refine_ls_structure_factor_coef Fsqd
_refine_ls_weighting_details 'w=1/[\s^2^(Fo^2^)+(0.0301P)^2^+1.9702P] where P=(Fo^2^+2Fc^2^)/3'
_refine_ls_weighting_scheme calc
_refine_ls_wR_factor_gt 0.0740
_refine_ls_wR_factor_ref 0.0807
_reflns_Friedel_coverage 0.836
_reflns_Friedel_fraction_full 0.998
_reflns_Friedel_fraction_max 0.778
_reflns_number_gt 17003
_reflns_number_total 19872
_reflns_threshold_expression 'I > 2\s(I)'
_cod_data_source_file d1ra06581e2.cif
_cod_data_source_block pdn1903b
_cod_original_sg_symbol_H-M 'P 21'
_cod_database_code 7243789
_shelx_shelxl_version_number 2018/1
_shelx_space_group_comment
;
The symmetry employed for this shelxl refinement is uniquely defined
by the following loop, which should always be used as a source of
symmetry information in preference to the above space-group names.
They are only intended as comments.
;
_shelx_estimated_absorpt_t_min 0.226
_shelx_estimated_absorpt_t_max 0.813

loop_
_space_group_symop_operation_xyz
'x, y, z'
'-x, y+1/2, -z'

loop_
_atom_site_label
_atom_site_type_symbol
_atom_site_fract_x
_atom_site_fract_y
_atom_site_fract_z
_atom_site_U_iso_or_equiv
_atom_site_adp_type
_atom_site_occupancy
_atom_site_site_symmetry_order
_atom_site_calc_flag
_atom_site_refinement_flags_posn
_atom_site_refinement_flags_adp
_atom_site_refinement_flags_occupancy
_atom_site_disorder_assembly
_atom_site_disorder_group
C1 C -0.1797(10) 0.7382(4) 0.5072(9) 0.039(3) Uani 1 1 d . . . . .
H1 H -0.179519 0.768807 0.471342 0.047 Uiso 1 1 calc R U . . .
C2 C -0.0784(10) 0.7242(5) 0.5942(9) 0.046(3) Uani 1 1 d . . . . .
H2 H -0.010009 0.744622 0.617311 0.055 Uiso 1 1 calc R U . . .
C3 C -0.0783(11) 0.6805(5) 0.6466(10) 0.045(3) Uani 1 1 d . . . . .
H3 H -0.010007 0.670348 0.707460 0.054 Uiso 1 1 calc R U . . .
C4 C -0.1781(10) 0.6511(4) 0.6106(8) 0.037(3) Uani 1 1 d . . . . .
H4 H -0.180110 0.621126 0.647431 0.044 Uiso 1 1 calc R U . . .
C5 C -0.2770(9) 0.6663(4) 0.5182(7) 0.025(2) Uani 1 1 d . . . . .
C6 C -0.3839(9) 0.6344(4) 0.4705(7) 0.024(2) Uani 1 1 d . . . . .
C7 C -0.3760(10) 0.5824(4) 0.4916(9) 0.035(3) Uani 1 1 d . . . . .
H7 H -0.303547 0.567535 0.538002 0.042 Uiso 1 1 calc R U . . .
C8 C -0.4742(10) 0.5540(4) 0.4443(9) 0.038(3) Uani 1 1 d . . . . .
H8 H -0.470939 0.518865 0.457243 0.045 Uiso 1 1 calc R U . . .
C9 C -0.5788(10) 0.5761(4) 0.3774(8) 0.035(2) Uani 1 1 d . . . . .
H9 H -0.648756 0.556894 0.345094 0.042 Uiso 1 1 calc R U . . .
C10 C -0.5786(9) 0.6277(3) 0.3587(7) 0.024(2) Uani 1 1 d . . . . .
C11 C -0.7201(8) 0.6954(3) 0.3120(6) 0.0186(18) Uani 1 1 d . . . . .
C12 C -0.7579(8) 0.6244(3) 0.1846(7) 0.0268(19) Uani 1 1 d . . . . .
H12 H -0.713859 0.596312 0.169604 0.032 Uiso 1 1 calc R U . . .
C13 C -0.8735(9) 0.6056(4) 0.1857(8) 0.037(2) Uani 1 1 d . . . . .
H13A H -0.861964 0.596423 0.259529 0.044 Uiso 1 1 calc R U . . .
H13B H -0.903755 0.575957 0.138418 0.044 Uiso 1 1 calc R U . . .
C14 C -0.9586(8) 0.6505(3) 0.1435(8) 0.038(2) Uani 1 1 d . . . . .
H14A H -1.026154 0.641811 0.075305 0.046 Uiso 1 1 calc R U . . .
H14B H -0.988293 0.661019 0.196846 0.046 Uiso 1 1 calc R U . . .
C15 C -0.8838(9) 0.6924(4) 0.1256(7) 0.027(2) Uani 1 1 d . . . . .
C16 C -0.7957(8) 0.6640(3) 0.0959(6) 0.0284(18) Uani 1 1 d . . . . .
C17 C -0.8571(9) 0.6374(4) -0.0143(7) 0.043(2) Uani 1 1 d . . . . .
H17A H -0.921454 0.616453 -0.014371 0.065 Uiso 1 1 calc R U . . .
H17B H -0.800238 0.616117 -0.026811 0.065 Uiso 1 1 calc R U . . .
H17C H -0.888447 0.662630 -0.071370 0.065 Uiso 1 1 calc R U . . .
C18 C -0.6962(9) 0.6956(4) 0.0941(8) 0.039(2) Uani 1 1 d . . . . .
H18A H -0.727528 0.720100 0.035445 0.059 Uiso 1 1 calc R U . . .
H18B H -0.639429 0.673748 0.082842 0.059 Uiso 1 1 calc R U . . .
H18C H -0.657324 0.713294 0.162730 0.059 Uiso 1 1 calc R U . . .
C19 C -0.9542(10) 0.7320(4) 0.0457(8) 0.049(3) Uani 1 1 d . . . . .
H19A H -1.017503 0.743986 0.063831 0.073 Uiso 1 1 calc R U . . .
H19B H -0.987854 0.717538 -0.026746 0.073 Uiso 1 1 calc R U . . .
H19C H -0.902894 0.760235 0.048155 0.073 Uiso 1 1 calc R U . . .
C20 C -0.8630(11) 0.7607(4) 0.2630(9) 0.046(3) Uani 1 1 d . . . . .
H20A H -0.823626 0.766401 0.340751 0.069 Uiso 1 1 calc R U . . .
H20B H -0.947328 0.756073 0.241603 0.069 Uiso 1 1 calc R U . . .
H20C H -0.850503 0.789781 0.225145 0.069 Uiso 1 1 calc R U . . .
C21 C -0.5098(10) 0.7966(4) 0.1529(8) 0.037(2) Uani 1 1 d . . . . .
H21 H -0.480384 0.764759 0.144640 0.045 Uiso 1 1 calc R U . . .
C22 C -0.5358(10) 0.8306(4) 0.0711(9) 0.049(3) Uani 1 1 d . . . . .
H22 H -0.524474 0.822841 0.008404 0.059 Uiso 1 1 calc R U . . .
C23 C -0.5788(12) 0.8760(4) 0.0835(9) 0.058(3) Uani 1 1 d . . . . .
H23 H -0.600323 0.900301 0.027782 0.069 Uiso 1 1 calc R U . . .
C24 C -0.5913(11) 0.8867(4) 0.1759(8) 0.047(3) Uani 1 1 d . . . . .
H24 H -0.616684 0.919151 0.186172 0.057 Uiso 1 1 calc R U . . .
C25 C -0.5666(9) 0.8500(4) 0.2546(8) 0.031(2) Uani 1 1 d . . . . .
C26 C -0.5821(9) 0.8599(4) 0.3541(8) 0.029(2) Uani 1 1 d . . . . .
C27 C -0.6456(9) 0.9020(4) 0.3617(8) 0.033(2) Uani 1 1 d . . . . .
H27 H -0.682435 0.923408 0.301278 0.040 Uiso 1 1 calc R U . . .
C28 C -0.6547(10) 0.9122(4) 0.4544(9) 0.038(3) Uani 1 1 d . . . . .
H28 H -0.697718 0.940666 0.459568 0.045 Uiso 1 1 calc R U . . .
C29 C -0.6005(10) 0.8806(4) 0.5422(8) 0.033(2) Uani 1 1 d . . . . .
H29 H -0.603160 0.887653 0.609107 0.040 Uiso 1 1 calc R U . . .
C30 C -0.5415(9) 0.8379(3) 0.5290(7) 0.025(2) Uani 1 1 d . . . . .
C31 C -0.5091(9) 0.7548(4) 0.6036(7) 0.026(2) Uani 1 1 d . . . . .
C32 C -0.4179(8) 0.8261(3) 0.7246(7) 0.0261(19) Uani 1 1 d . . . . .
H32 H -0.398123 0.862156 0.719467 0.031 Uiso 1 1 calc R U . . .
C33 C -0.4789(10) 0.8196(4) 0.7992(8) 0.042(2) Uani 1 1 d . . . . .
H33A H -0.565208 0.821344 0.758330 0.050 Uiso 1 1 calc R U . . .
H33B H -0.453764 0.846013 0.855263 0.050 Uiso 1 1 calc R U . . .
C34 C -0.4412(9) 0.7669(4) 0.8506(7) 0.042(2) Uani 1 1 d . . . . .
H34A H -0.396187 0.769458 0.929484 0.050 Uiso 1 1 calc R U . . .
H34B H -0.510393 0.745045 0.834822 0.050 Uiso 1 1 calc R U . . .
C35 C -0.3641(9) 0.7463(4) 0.7975(7) 0.030(2) Uani 1 1 d . . . . .
C36 C -0.3073(7) 0.7936(3) 0.7742(7) 0.0287(18) Uani 1 1 d . . . . .
C37 C -0.2201(8) 0.8177(3) 0.8795(7) 0.038(2) Uani 1 1 d . . . . .
H37A H -0.150180 0.796385 0.911838 0.057 Uiso 1 1 calc R U . . .
H37B H -0.257141 0.820983 0.929495 0.057 Uiso 1 1 calc R U . . .
H37C H -0.197287 0.851023 0.864379 0.057 Uiso 1 1 calc R U . . .
C38 C -0.2440(8) 0.7856(4) 0.7026(8) 0.036(2) Uani 1 1 d . . . . .
H38A H -0.298710 0.771520 0.633590 0.054 Uiso 1 1 calc R U . . .
H38B H -0.178579 0.762173 0.737534 0.054 Uiso 1 1 calc R U . . .
H38C H -0.213709 0.817795 0.690360 0.054 Uiso 1 1 calc R U . . .
C39 C -0.2799(10) 0.7060(4) 0.8615(8) 0.047(3) Uani 1 1 d . . . . .
H39A H -0.222780 0.720184 0.929268 0.070 Uiso 1 1 calc R U . . .
H39B H -0.238586 0.692693 0.820133 0.070 Uiso 1 1 calc R U . . .
H39C H -0.323347 0.678782 0.876695 0.070 Uiso 1 1 calc R U . . .
C40 C -0.4774(10) 0.6720(4) 0.6841(8) 0.035(3) Uani 1 1 d . . . . .
H40A H -0.541629 0.663967 0.614502 0.052 Uiso 1 1 calc R U . . .
H40B H -0.501261 0.664016 0.741887 0.052 Uiso 1 1 calc R U . . .
H40C H -0.407981 0.652101 0.693527 0.052 Uiso 1 1 calc R U . . .
C41 C 0.3243(10) 0.4823(4) 0.5243(10) 0.044(3) Uani 1 1 d . . . . .
H41 H 0.326380 0.450238 0.494674 0.052 Uiso 1 1 calc R U . . .
C42 C 0.4215(10) 0.4992(5) 0.6128(10) 0.050(3) Uani 1 1 d . . . . .
H42 H 0.490227 0.478983 0.641989 0.060 Uiso 1 1 calc R U . . .
C43 C 0.4192(10) 0.5449(5) 0.6587(10) 0.046(3) Uani 1 1 d . . . . .
H43 H 0.484189 0.556064 0.721356 0.055 Uiso 1 1 calc R U . . .
C44 C 0.3217(10) 0.5736(4) 0.6122(9) 0.039(3) Uani 1 1 d . . . . .
H44 H 0.317593 0.605561 0.641525 0.047 Uiso 1 1 calc R U . . .
C45 C 0.2280(9) 0.5561(4) 0.5215(9) 0.033(2) Uani 1 1 d . . . . .
C46 C 0.1221(9) 0.5888(4) 0.4639(7) 0.026(2) Uani 1 1 d . . . . .
C47 C 0.1267(10) 0.6400(4) 0.4827(8) 0.032(2) Uani 1 1 d . . . . .
H47 H 0.197302 0.655222 0.532025 0.038 Uiso 1 1 calc R U . . .
C48 C 0.0275(10) 0.6690(4) 0.4289(8) 0.035(3) Uani 1 1 d . . . . .
H48 H 0.030618 0.704464 0.437806 0.042 Uiso 1 1 calc R U . . .
C49 C -0.0765(10) 0.6457(4) 0.3618(8) 0.031(2) Uani 1 1 d . . . . .
H49 H -0.147545 0.664149 0.328566 0.037 Uiso 1 1 calc R U . . .
C50 C -0.0730(9) 0.5942(3) 0.3449(7) 0.024(2) Uani 1 1 d . . . . .
C51 C -0.2144(9) 0.5266(3) 0.3004(7) 0.024(2) Uani 1 1 d . . . . .
C52 C -0.2365(8) 0.5901(3) 0.1616(7) 0.029(2) Uani 1 1 d . . . . .
H52 H -0.213446 0.625944 0.159094 0.034 Uiso 1 1 calc R U . . .
C53 C -0.2057(9) 0.5570(3) 0.0855(7) 0.037(2) Uani 1 1 d . . . . .
H53A H -0.125017 0.543408 0.122357 0.044 Uiso 1 1 calc R U . . .
H53B H -0.212043 0.576138 0.021349 0.044 Uiso 1 1 calc R U . . .
C54 C -0.2983(8) 0.5138(3) 0.0537(7) 0.037(2) Uani 1 1 d . . . . .
H54A H -0.346309 0.513336 -0.024977 0.044 Uiso 1 1 calc R U . . .
H54B H -0.259623 0.480752 0.076405 0.044 Uiso 1 1 calc R U . . .
C55 C -0.3739(9) 0.5263(4) 0.1137(8) 0.031(2) Uani 1 1 d . . . . .
C56 C -0.3674(8) 0.5849(3) 0.1249(7) 0.0298(19) Uani 1 1 d . . . . .
C57 C -0.4146(9) 0.6056(4) 0.2020(8) 0.039(2) Uani 1 1 d . . . . .
H57A H -0.366536 0.593214 0.274659 0.058 Uiso 1 1 calc R U . . .
H57B H -0.495939 0.594556 0.179530 0.058 Uiso 1 1 calc R U . . .
H57C H -0.411732 0.642429 0.201558 0.058 Uiso 1 1 calc R U . . .
C58 C -0.4319(9) 0.6110(4) 0.0140(8) 0.048(3) Uani 1 1 d . . . . .
H58A H -0.516915 0.608853 -0.008499 0.072 Uiso 1 1 calc R U . . .
H58B H -0.411128 0.594238 -0.039262 0.072 Uiso 1 1 calc R U . . .
H58C H -0.408351 0.646425 0.019916 0.072 Uiso 1 1 calc R U . . .
C59 C -0.5002(9) 0.5058(4) 0.0587(8) 0.049(3) Uani 1 1 d . . . . .
H59A H -0.497894 0.469281 0.050875 0.074 Uiso 1 1 calc R U . . .
H59B H -0.540369 0.521276 -0.012467 0.074 Uiso 1 1 calc R U . . .
H59C H -0.542548 0.513950 0.102607 0.074 Uiso 1 1 calc R U . . .
C60 C -0.3505(11) 0.4566(4) 0.2481(9) 0.043(3) Uani 1 1 d . . . . .
H60A H -0.302206 0.446775 0.322701 0.064 Uiso 1 1 calc R U . . .
H60B H -0.343088 0.431308 0.199354 0.064 Uiso 1 1 calc R U . . .
H60C H -0.432800 0.459118 0.236738 0.064 Uiso 1 1 calc R U . . .
C61 C -0.0242(11) 0.4395(4) 0.1338(8) 0.044(3) Uani 1 1 d . . . . .
H61 H 0.012527 0.470584 0.132478 0.053 Uiso 1 1 calc R U . . .
C62 C -0.0687(11) 0.4105(4) 0.0419(8) 0.051(3) Uani 1 1 d . . . . .
H62 H -0.066296 0.421951 -0.022866 0.061 Uiso 1 1 calc R U . . .
C63 C -0.1159(13) 0.3653(4) 0.0465(9) 0.061(4) Uani 1 1 d . . . . .
H63 H -0.145851 0.344476 -0.015479 0.073 Uiso 1 1 calc R U . . .
C64 C -0.1213(11) 0.3490(4) 0.1400(8) 0.048(3) Uani 1 1 d . . . . .
H64 H -0.153834 0.317194 0.143627 0.058 Uiso 1 1 calc R U . . .
C65 C -0.0771(10) 0.3812(4) 0.2297(8) 0.032(2) Uani 1 1 d . . . . .
C66 C -0.0868(9) 0.3666(3) 0.3303(7) 0.024(2) Uani 1 1 d . . . . .
C67 C -0.1545(10) 0.3264(4) 0.3348(8) 0.033(2) Uani 1 1 d . . . . .
H67 H -0.197641 0.307003 0.272309 0.040 Uiso 1 1 calc R U . . .
C68 C -0.1583(11) 0.3150(4) 0.4307(9) 0.041(3) Uani 1 1 d . . . . .
H68 H -0.201568 0.286646 0.436090 0.049 Uiso 1 1 calc R U . . .
C69 C -0.0988(10) 0.3449(4) 0.5197(8) 0.031(2) Uani 1 1 d . . . . .
H69 H -0.100750 0.337660 0.586832 0.038 Uiso 1 1 calc R U . . .
C70 C -0.0367(9) 0.3852(3) 0.5083(7) 0.024(2) Uani 1 1 d . . . . .
C71 C -0.0047(8) 0.4673(3) 0.5919(6) 0.0181(18) Uani 1 1 d . . . . .
C72 C 0.1079(9) 0.3943(3) 0.6999(7) 0.029(2) Uani 1 1 d . . . . .
H72 H 0.097653 0.356964 0.699936 0.035 Uiso 1 1 calc R U . . .
C73 C 0.2298(9) 0.4081(4) 0.7139(8) 0.043(2) Uani 1 1 d . . . . .
H73A H 0.234110 0.410328 0.643549 0.052 Uiso 1 1 calc R U . . .
H73B H 0.288034 0.383186 0.759409 0.052 Uiso 1 1 calc R U . . .
C74 C 0.2518(9) 0.4607(4) 0.7703(8) 0.045(2) Uani 1 1 d . . . . .
H74A H 0.319821 0.459415 0.841298 0.054 Uiso 1 1 calc R U . . .
H74B H 0.266715 0.486550 0.725523 0.054 Uiso 1 1 calc R U . . .
C75 C 0.1389(9) 0.4722(4) 0.7827(7) 0.031(2) Uani 1 1 d . . . . .
C76 C 0.0895(9) 0.4192(3) 0.7923(7) 0.037(2) Uani 1 1 d . . . . .
C77 C -0.0355(10) 0.4193(4) 0.7805(8) 0.041(2) Uani 1 1 d . . . . .
H77A H -0.053501 0.386625 0.803138 0.061 Uiso 1 1 calc R U . . .
H77B H -0.088853 0.425387 0.705184 0.061 Uiso 1 1 calc R U . . .
H77C H -0.045258 0.445870 0.825608 0.061 Uiso 1 1 calc R U . . .
C78 C 0.1669(11) 0.3932(4) 0.8972(8) 0.053(3) Uani 1 1 d . . . . .
H78A H 0.160635 0.410771 0.957471 0.080 Uiso 1 1 calc R U . . .
H78B H 0.248711 0.393805 0.906503 0.080 Uiso 1 1 calc R U . . .
H78C H 0.141298 0.358256 0.895321 0.080 Uiso 1 1 calc R U . . .
C79 C 0.1585(10) 0.5067(4) 0.8785(7) 0.048(3) Uani 1 1 d . . . . .
H79A H 0.190676 0.538881 0.868766 0.072 Uiso 1 1 calc R U . . .
H79B H 0.213763 0.490700 0.944932 0.072 Uiso 1 1 calc R U . . .
H79C H 0.083519 0.512397 0.882917 0.072 Uiso 1 1 calc R U . . .
C80 C 0.0317(11) 0.5492(4) 0.6745(8) 0.036(3) Uani 1 1 d . . . . .
H80A H -0.020428 0.558984 0.600826 0.054 Uiso 1 1 calc R U . . .
H80B H 0.106818 0.566885 0.696796 0.054 Uiso 1 1 calc R U . . .
H80C H -0.004696 0.558166 0.722922 0.054 Uiso 1 1 calc R U . . .
N1 N -0.2781(8) 0.7108(3) 0.4708(6) 0.030(2) Uani 1 1 d . . . . .
N2 N -0.4835(7) 0.6559(3) 0.4018(6) 0.0211(17) Uani 1 1 d . . . . .
N3 N -0.6852(7) 0.6501(3) 0.2866(6) 0.0233(17) Uani 1 1 d . . . . .
N4 N -0.8148(7) 0.7158(3) 0.2355(6) 0.028(2) Uani 1 1 d . . . . .
N5 N -0.5226(8) 0.8050(3) 0.2439(6) 0.0293(19) Uani 1 1 d . . . . .
N6 N -0.5304(7) 0.8285(3) 0.4386(6) 0.0226(16) Uani 1 1 d . . . . .
N7 N -0.4912(7) 0.8043(3) 0.6156(6) 0.0234(17) Uani 1 1 d . . . . .
N8 N -0.4493(7) 0.7256(3) 0.6878(5) 0.0253(17) Uani 1 1 d . . . . .
N9 N 0.2273(8) 0.5107(3) 0.4796(7) 0.033(2) Uani 1 1 d . . . . .
N10 N 0.0241(7) 0.5665(3) 0.3936(6) 0.0237(17) Uani 1 1 d . . . . .
N11 N -0.1760(7) 0.5689(3) 0.2722(6) 0.0250(17) Uani 1 1 d . . . . .
N12 N -0.3107(7) 0.5054(3) 0.2265(6) 0.0263(19) Uani 1 1 d . . . . .
N13 N -0.0309(8) 0.4255(3) 0.2237(6) 0.0308(19) Uani 1 1 d . . . . .
N14 N -0.0278(7) 0.3963(3) 0.4169(6) 0.0241(17) Uani 1 1 d . . . . .
N15 N 0.0230(7) 0.4172(3) 0.5984(5) 0.0241(17) Uani 1 1 d . . . . .
N16 N 0.0522(7) 0.4940(3) 0.6790(5) 0.0230(16) Uani 1 1 d . . . . .
B1 B 0.7757(12) 0.5337(5) 0.8042(11) 0.044(3) Uani 0.689(16) 1 d D U P A 1
F1 F 0.7278(14) 0.5789(4) 0.8012(13) 0.086(5) Uani 0.689(16) 1 d D U P A 1
F2 F 0.7063(13) 0.4960(5) 0.8149(10) 0.070(4) Uani 0.689(16) 1 d D U P A 1
F3 F 0.7934(13) 0.5242(6) 0.7112(9) 0.066(4) Uani 0.689(16) 1 d D U P A 1
F4 F 0.8842(9) 0.5320(6) 0.8898(9) 0.073(4) Uani 0.689(16) 1 d D U P A 1
B1B B 0.7739(19) 0.5325(8) 0.8028(17) 0.054(5) Uani 0.311(16) 1 d D U P A 2
F1B F 0.691(2) 0.5629(9) 0.807(2) 0.061(6) Uani 0.311(16) 1 d D U P A 2
F2B F 0.785(3) 0.4883(7) 0.8583(19) 0.059(5) Uani 0.311(16) 1 d D U P A 2
F3B F 0.749(3) 0.5188(13) 0.6960(16) 0.069(8) Uani 0.311(16) 1 d D U P A 2
F4B F 0.879(2) 0.5582(10) 0.843(3) 0.084(6) Uani 0.311(16) 1 d D U P A 2
B2 B 0.2965(16) 0.4583(7) 0.2408(15) 0.068(5) Uani 0.53(2) 1 d D U P B 1
F5 F 0.4103(15) 0.4673(10) 0.3017(19) 0.096(7) Uani 0.53(2) 1 d D U P B 1
F6 F 0.2262(15) 0.4991(6) 0.2294(18) 0.082(6) Uani 0.53(2) 1 d D U P B 1
F7 F 0.2541(17) 0.4212(5) 0.2889(17) 0.074(4) Uani 0.53(2) 1 d D U P B 1
F8 F 0.285(2) 0.4393(7) 0.1437(13) 0.084(5) Uani 0.53(2) 1 d D U P B 1
B2B B 0.3107(17) 0.4578(7) 0.2214(16) 0.069(5) Uani 0.47(2) 1 d D U P B 2
F5B F 0.4046(18) 0.4598(10) 0.3164(16) 0.073(6) Uani 0.47(2) 1 d D U P B 2
F6B F 0.266(2) 0.5033(5) 0.1774(17) 0.093(6) Uani 0.47(2) 1 d D U P B 2
F7B F 0.2237(17) 0.4293(8) 0.236(2) 0.100(6) Uani 0.47(2) 1 d D U P B 2
F8B F 0.3399(19) 0.4314(6) 0.1497(14) 0.059(5) Uani 0.47(2) 1 d D U P B 2
B3 B 0.2141(11) 0.2529(4) 0.8017(10) 0.041(3) Uani 1 1 d . U . . .
F9 F 0.2786(6) 0.2912(2) 0.8670(6) 0.0649(19) Uani 1 1 d . U . . .
F10 F 0.1261(8) 0.2685(3) 0.7094(6) 0.072(2) Uani 1 1 d . U . . .
F11 F 0.1665(7) 0.2227(3) 0.8561(7) 0.096(3) Uani 1 1 d . U . . .
F12 F 0.2905(7) 0.2210(3) 0.7816(7) 0.077(2) Uani 1 1 d . U . . .
B4 B 0.7332(18) 0.1935(7) 0.2211(15) 0.040(4) Uani 0.49(5) 1 d D U P C 1
F13 F 0.6335(15) 0.1751(10) 0.145(2) 0.062(5) Uani 0.49(5) 1 d D U P C 1
F14 F 0.715(3) 0.2167(10) 0.3028(18) 0.044(5) Uani 0.49(5) 1 d D U P C 1
F15 F 0.814(2) 0.1540(10) 0.266(2) 0.056(5) Uani 0.49(5) 1 d D U P C 1
F16 F 0.781(3) 0.2276(8) 0.175(2) 0.060(5) Uani 0.49(5) 1 d D U P C 1
B4B B 0.7435(16) 0.1941(7) 0.2157(14) 0.037(4) Uani 0.51(5) 1 d D U P C 2
F13B F 0.6406(15) 0.1955(13) 0.1284(15) 0.066(5) Uani 0.51(5) 1 d D U P C 2
F14B F 0.735(3) 0.2101(10) 0.3078(16) 0.045(5) Uani 0.51(5) 1 d D U P C 2
F15B F 0.789(2) 0.1449(6) 0.235(2) 0.054(5) Uani 0.51(5) 1 d D U P C 2
F16B F 0.8243(19) 0.2237(7) 0.1987(18) 0.039(4) Uani 0.51(5) 1 d D U P C 2
Ag1 Ag -0.45368(8) 0.74720(3) 0.37266(7) 0.03413(19) Uani 1 1 d . . . . .
Ag2 Ag 0.05663(8) 0.47495(3) 0.36813(7) 0.0361(2) Uani 1 1 d . . . . .
Au1 Au -0.62088(3) 0.72606(2) 0.45803(2) 0.02356(9) Uani 1 1 d . . . . .
Au2 Au -0.11839(3) 0.49679(2) 0.44870(2) 0.02391(9) Uani 1 1 d . . . . .

loop_
_atom_site_aniso_label
_atom_site_aniso_U_11
_atom_site_aniso_U_22
_atom_site_aniso_U_33
_atom_site_aniso_U_23
_atom_site_aniso_U_13
_atom_site_aniso_U_12
C1 0.035(7) 0.042(7) 0.044(6) 0.000(5) 0.020(6) -0.007(5)
C2 0.028(6) 0.059(7) 0.055(6) -0.003(6) 0.023(6) -0.004(6)
C3 0.028(7) 0.054(8) 0.044(7) -0.006(6) 0.007(6) 0.008(6)
C4 0.030(7) 0.040(6) 0.035(6) 0.002(5) 0.008(5) 0.009(5)
C5 0.031(6) 0.022(5) 0.024(5) 0.002(4) 0.015(5) 0.006(4)
C6 0.026(6) 0.023(5) 0.024(4) 0.001(4) 0.011(4) 0.005(4)
C7 0.031(7) 0.034(6) 0.033(5) 0.004(4) 0.007(5) 0.009(5)
C8 0.041(7) 0.028(6) 0.041(6) 0.007(4) 0.013(6) 0.005(5)
C9 0.031(6) 0.030(6) 0.035(5) 0.003(4) 0.004(5) -0.001(5)
C10 0.028(6) 0.026(5) 0.019(4) -0.001(3) 0.010(4) 0.001(4)
C11 0.016(5) 0.026(5) 0.013(4) -0.004(3) 0.005(4) -0.001(4)
C12 0.029(5) 0.023(4) 0.023(4) -0.008(3) 0.006(4) 0.001(3)
C13 0.039(6) 0.036(5) 0.030(5) -0.001(4) 0.010(5) -0.011(4)
C14 0.025(5) 0.048(5) 0.037(5) -0.014(4) 0.008(4) -0.005(4)
C15 0.022(5) 0.032(5) 0.022(4) -0.004(4) 0.002(4) -0.001(4)
C16 0.032(5) 0.028(4) 0.024(4) -0.006(3) 0.011(4) -0.001(4)
C17 0.056(7) 0.043(5) 0.029(5) -0.009(4) 0.015(5) -0.002(5)
C18 0.040(6) 0.046(6) 0.032(5) -0.004(4) 0.016(5) -0.013(5)
C19 0.051(7) 0.044(6) 0.036(5) 0.000(4) 0.003(5) 0.014(5)
C20 0.040(7) 0.048(7) 0.037(6) -0.017(5) 0.003(5) 0.013(5)
C21 0.042(6) 0.037(5) 0.042(6) 0.009(4) 0.028(5) 0.010(5)
C22 0.063(8) 0.055(7) 0.042(6) 0.015(5) 0.034(6) 0.015(6)
C23 0.079(9) 0.048(7) 0.053(7) 0.032(6) 0.034(7) 0.028(6)
C24 0.061(8) 0.038(6) 0.042(6) 0.016(5) 0.021(6) 0.015(5)
C25 0.030(6) 0.026(5) 0.037(5) 0.007(4) 0.014(5) 0.004(4)
C26 0.025(5) 0.030(5) 0.026(5) 0.006(4) 0.003(4) -0.002(4)
C27 0.027(6) 0.024(5) 0.042(6) 0.006(4) 0.007(5) 0.006(4)
C28 0.035(6) 0.026(5) 0.050(6) -0.010(4) 0.016(5) 0.006(4)
C29 0.038(6) 0.025(5) 0.035(5) -0.007(4) 0.015(5) 0.006(4)
C30 0.026(5) 0.022(5) 0.022(4) 0.000(3) 0.004(4) -0.003(4)
C31 0.031(6) 0.028(5) 0.017(4) -0.009(4) 0.009(4) -0.007(4)
C32 0.021(5) 0.026(4) 0.022(4) -0.012(3) -0.001(4) -0.004(3)
C33 0.033(6) 0.056(7) 0.033(5) -0.014(5) 0.012(5) -0.001(5)
C34 0.048(6) 0.057(6) 0.028(5) -0.008(4) 0.023(5) -0.013(5)
C35 0.031(6) 0.034(5) 0.022(4) -0.005(4) 0.010(4) -0.005(4)
C36 0.023(5) 0.027(4) 0.029(4) 0.000(3) 0.004(4) -0.005(3)
C37 0.030(5) 0.031(5) 0.035(5) -0.004(4) -0.003(4) -0.001(4)
C38 0.032(6) 0.040(5) 0.037(5) -0.003(4) 0.017(5) -0.002(4)
C39 0.053(7) 0.035(5) 0.033(5) 0.003(4) 0.000(5) -0.007(5)
C40 0.044(7) 0.023(5) 0.029(5) 0.000(4) 0.007(5) -0.011(5)
C41 0.033(7) 0.032(6) 0.074(8) 0.000(5) 0.031(6) 0.001(5)
C42 0.022(6) 0.059(8) 0.061(7) 0.015(7) 0.011(6) 0.005(6)
C43 0.020(6) 0.055(8) 0.051(7) -0.004(6) 0.004(6) -0.004(5)
C44 0.029(7) 0.035(6) 0.046(7) -0.007(5) 0.009(6) -0.007(5)
C45 0.024(6) 0.037(6) 0.040(6) 0.006(5) 0.016(5) 0.001(5)
C46 0.029(6) 0.029(5) 0.023(5) 0.000(4) 0.014(5) -0.006(4)
C47 0.035(7) 0.027(6) 0.033(5) -0.005(4) 0.014(5) -0.011(5)
C48 0.046(7) 0.021(5) 0.034(5) -0.003(4) 0.014(5) -0.001(5)
C49 0.037(7) 0.027(5) 0.027(5) 0.003(4) 0.012(5) 0.004(4)
C50 0.025(6) 0.027(5) 0.023(4) 0.003(4) 0.013(4) -0.005(4)
C51 0.031(6) 0.025(5) 0.018(4) 0.002(3) 0.013(4) 0.003(4)
C52 0.031(6) 0.030(5) 0.021(4) 0.008(3) 0.008(4) 0.000(4)
C53 0.042(6) 0.041(5) 0.029(5) 0.002(4) 0.017(5) -0.001(4)
C54 0.037(6) 0.048(5) 0.024(4) -0.008(4) 0.013(4) -0.003(4)
C55 0.029(6) 0.030(5) 0.028(5) 0.000(4) 0.008(5) -0.004(4)
C56 0.028(5) 0.030(4) 0.028(5) 0.009(3) 0.007(4) 0.004(3)
C57 0.036(6) 0.041(6) 0.041(6) 0.006(4) 0.016(5) 0.009(4)
C58 0.043(6) 0.048(6) 0.039(6) 0.013(5) 0.003(5) 0.004(5)
C59 0.036(6) 0.064(8) 0.033(5) 0.004(5) 0.000(5) -0.017(5)
C60 0.044(7) 0.034(6) 0.045(6) 0.010(5) 0.012(6) -0.014(5)
C61 0.060(8) 0.047(6) 0.039(6) 0.006(5) 0.035(6) 0.006(5)
C62 0.082(9) 0.053(7) 0.028(5) 0.001(5) 0.034(6) 0.015(6)
C63 0.099(11) 0.055(7) 0.030(6) -0.009(5) 0.028(7) 0.008(7)
C64 0.073(9) 0.044(6) 0.024(5) -0.010(4) 0.017(6) 0.000(5)
C65 0.036(6) 0.033(5) 0.029(5) -0.001(4) 0.015(5) 0.005(4)
C66 0.021(5) 0.022(4) 0.023(4) -0.003(3) 0.004(4) 0.003(4)
C67 0.033(6) 0.030(5) 0.030(5) -0.008(4) 0.006(5) 0.000(4)
C68 0.050(7) 0.026(5) 0.051(6) -0.002(5) 0.025(6) -0.005(5)
C69 0.039(6) 0.026(5) 0.029(5) 0.003(4) 0.014(5) -0.001(4)
C70 0.028(6) 0.018(4) 0.025(4) -0.001(3) 0.010(4) 0.002(4)
C71 0.018(5) 0.023(5) 0.010(4) 0.006(3) 0.003(4) -0.005(4)
C72 0.039(6) 0.020(4) 0.023(4) 0.003(3) 0.008(4) 0.005(4)
C73 0.036(6) 0.045(6) 0.046(6) 0.001(5) 0.015(5) 0.014(5)
C74 0.028(6) 0.048(6) 0.042(6) -0.006(5) -0.001(5) 0.003(4)
C75 0.029(6) 0.036(5) 0.016(4) -0.002(4) -0.001(4) 0.000(4)
C76 0.049(7) 0.037(5) 0.020(4) 0.009(4) 0.009(4) 0.013(4)
C77 0.058(7) 0.038(5) 0.039(5) 0.006(4) 0.033(6) -0.001(5)
C78 0.071(8) 0.053(6) 0.026(5) 0.004(4) 0.012(5) 0.025(6)
C79 0.056(7) 0.049(6) 0.023(4) -0.010(4) 0.002(5) 0.006(5)
C80 0.056(8) 0.020(5) 0.033(5) -0.001(4) 0.018(6) 0.001(5)
N1 0.029(5) 0.032(5) 0.031(4) -0.002(3) 0.014(4) -0.001(4)
N2 0.025(5) 0.021(4) 0.017(3) -0.001(3) 0.009(3) 0.004(3)
N3 0.023(5) 0.022(4) 0.020(4) -0.003(3) 0.005(3) -0.002(3)
N4 0.022(5) 0.031(5) 0.025(4) -0.007(3) 0.004(4) 0.006(4)
N5 0.032(5) 0.026(4) 0.033(4) 0.006(3) 0.016(4) 0.000(3)
N6 0.024(5) 0.017(4) 0.024(4) -0.003(3) 0.008(3) 0.001(3)
N7 0.028(5) 0.016(4) 0.022(4) -0.002(3) 0.006(3) -0.001(3)
N8 0.035(5) 0.022(4) 0.017(3) -0.002(3) 0.009(3) -0.003(4)
N9 0.027(5) 0.031(5) 0.043(5) -0.002(4) 0.018(4) 0.000(4)
N10 0.026(5) 0.023(4) 0.026(4) 0.000(3) 0.015(4) -0.005(3)
N11 0.030(5) 0.023(4) 0.018(4) 0.004(3) 0.006(4) -0.005(3)
N12 0.021(5) 0.024(5) 0.029(4) 0.004(3) 0.006(4) -0.004(3)
N13 0.030(5) 0.037(5) 0.023(4) 0.002(3) 0.008(4) 0.003(4)
N14 0.026(5) 0.026(4) 0.016(3) -0.002(3) 0.006(3) 0.001(3)
N15 0.029(5) 0.025(4) 0.013(3) 0.002(3) 0.004(3) 0.006(3)
N16 0.029(4) 0.016(3) 0.021(3) 0.001(3) 0.007(3) 0.001(4)
B1 0.050(6) 0.040(6) 0.051(6) 0.006(5) 0.030(5) 0.002(5)
F1 0.101(9) 0.040(6) 0.102(8) -0.001(6) 0.028(7) 0.017(6)
F2 0.085(9) 0.065(6) 0.067(7) -0.012(6) 0.040(6) -0.037(7)
F3 0.063(8) 0.091(8) 0.056(6) 0.025(6) 0.038(6) 0.020(6)
F4 0.037(6) 0.101(8) 0.065(7) -0.005(6) 0.004(5) 0.022(6)
B1B 0.058(8) 0.052(7) 0.058(7) 0.004(7) 0.029(7) 0.003(7)
F1B 0.054(10) 0.058(11) 0.075(10) -0.004(9) 0.031(9) 0.011(9)
F2B 0.072(11) 0.052(9) 0.053(9) 0.017(8) 0.027(9) 0.003(9)
F3B 0.081(14) 0.068(11) 0.049(11) 0.010(9) 0.019(10) 0.005(12)
F4B 0.069(10) 0.088(11) 0.091(11) -0.002(10) 0.028(9) -0.004(9)
B2 0.067(8) 0.049(7) 0.073(8) -0.011(7) 0.013(7) 0.003(7)
F5 0.076(10) 0.082(11) 0.094(11) -0.029(9) 0.001(9) 0.015(9)
F6 0.061(9) 0.054(8) 0.096(10) -0.018(8) -0.003(8) 0.013(7)
F7 0.076(9) 0.070(8) 0.077(10) 0.014(7) 0.035(8) 0.029(7)
F8 0.102(11) 0.069(8) 0.060(8) -0.002(7) 0.015(8) 0.008(9)
B2B 0.069(8) 0.051(7) 0.071(8) -0.011(7) 0.013(7) 0.005(7)
F5B 0.071(10) 0.055(10) 0.069(10) -0.004(8) 0.007(8) 0.009(8)
F6B 0.112(11) 0.041(7) 0.080(10) -0.011(7) -0.003(9) 0.031(8)
F7B 0.078(10) 0.096(9) 0.106(11) -0.001(9) 0.018(9) 0.014(8)
F8B 0.070(10) 0.046(7) 0.056(8) 0.000(6) 0.020(8) 0.015(7)
B3 0.045(6) 0.027(5) 0.052(6) -0.015(4) 0.020(5) -0.010(4)
F9 0.052(4) 0.055(4) 0.082(5) -0.030(3) 0.022(4) -0.011(3)
F10 0.086(6) 0.050(4) 0.053(4) 0.003(3) 0.003(4) 0.012(4)
F11 0.082(6) 0.123(6) 0.093(6) 0.025(5) 0.047(5) -0.022(5)
F12 0.057(5) 0.048(4) 0.118(6) -0.034(4) 0.027(4) -0.002(4)
B4 0.038(7) 0.043(7) 0.042(7) -0.007(6) 0.018(6) -0.003(6)
F13 0.042(8) 0.057(10) 0.068(9) -0.036(8) 0.004(7) -0.023(7)
F14 0.036(9) 0.041(8) 0.047(8) -0.019(7) 0.010(6) 0.007(7)
F15 0.049(9) 0.052(9) 0.058(10) -0.007(8) 0.011(7) 0.007(7)
F16 0.078(11) 0.044(7) 0.047(8) -0.009(7) 0.015(9) -0.020(9)
B4B 0.036(7) 0.040(6) 0.040(6) -0.007(6) 0.021(6) -0.002(6)
F13B 0.051(8) 0.089(11) 0.057(8) -0.027(8) 0.021(7) -0.002(8)
F14B 0.057(11) 0.048(9) 0.034(7) 0.000(7) 0.023(7) 0.002(8)
F15B 0.056(9) 0.031(7) 0.067(10) -0.010(7) 0.019(7) 0.001(6)
F16B 0.025(8) 0.050(7) 0.041(8) -0.010(6) 0.012(6) -0.009(6)
Ag1 0.0347(5) 0.0300(4) 0.0396(4) 0.0130(3) 0.0173(4) 0.0083(3)
Ag2 0.0406(5) 0.0327(4) 0.0404(4) -0.0100(3) 0.0223(4) -0.0099(4)
Au1 0.0244(2) 0.02316(19) 0.02108(16) -0.00528(14) 0.00755(16) -0.00257(15)
Au2 0.0270(2) 0.02154(19) 0.02181(16) 0.00515(14) 0.00893(17) 0.00102(15)

loop_
_atom_type_symbol
_atom_type_description
_atom_type_scat_dispersion_real
_atom_type_scat_dispersion_imag
_atom_type_scat_source
C C 0.0033 0.0016 'International Tables Vol C Tables 4.2.6.8 and 6.1.1.4'
H H 0.0000 0.0000 'International Tables Vol C Tables 4.2.6.8 and 6.1.1.4'
B B 0.0013 0.0007 'International Tables Vol C Tables 4.2.6.8 and 6.1.1.4'
N N 0.0061 0.0033 'International Tables Vol C Tables 4.2.6.8 and 6.1.1.4'
F F 0.0171 0.0103 'International Tables Vol C Tables 4.2.6.8 and 6.1.1.4'
Ag Ag -0.8971 1.1015 'International Tables Vol C Tables 4.2.6.8 and 6.1.1.4'
Au Au -2.0133 8.8022 'International Tables Vol C Tables 4.2.6.8 and 6.1.1.4'

loop_
_geom_angle_atom_site_label_1
_geom_angle_atom_site_label_2
_geom_angle_atom_site_label_3
_geom_angle
_geom_angle_site_symmetry_1
_geom_angle_site_symmetry_3
_geom_angle_publ_flag
N1 C1 C2 123.1(11) . . ?
N1 C1 H1 118.5 . . ?
C2 C1 H1 118.5 . . ?
C3 C2 C1 118.7(12) . . ?
C3 C2 H2 120.6 . . ?
C1 C2 H2 120.6 . . ?
C2 C3 C4 119.6(12) . . ?
C2 C3 H3 120.2 . . ?
C4 C3 H3 120.2 . . ?
C3 C4 C5 119.0(11) . . ?
C3 C4 H4 120.5 . . ?
C5 C4 H4 120.5 . . ?
N1 C5 C4 120.8(10) . . ?
N1 C5 C6 117.7(9) . . ?
C4 C5 C6 121.5(9) . . ?
N2 C6 C7 121.9(10) . . ?
N2 C6 C5 118.0(8) . . ?
C7 C6 C5 119.9(9) . . ?
C8 C7 C6 118.5(10) . . ?
C8 C7 H7 120.8 . . ?
C6 C7 H7 120.8 . . ?
C7 C8 C9 120.1(10) . . ?
C7 C8 H8 119.9 . . ?
C9 C8 H8 119.9 . . ?
C8 C9 C10 117.8(11) . . ?
C8 C9 H9 121.1 . . ?
C10 C9 H9 121.1 . . ?
N2 C10 C9 123.1(10) . . ?
N2 C10 N3 119.0(8) . . ?
C9 C10 N3 117.8(9) . . ?
N4 C11 N3 115.6(8) . . ?
N4 C11 Au1 126.2(7) . . ?
N3 C11 Au1 118.2(6) . . ?
N3 C12 C16 107.2(7) . . ?
N3 C12 C13 110.6(7) . . ?
C16 C12 C13 104.6(7) . . ?
N3 C12 H12 111.4 . . ?
C16 C12 H12 111.4 . . ?
C13 C12 H12 111.4 . . ?
C12 C13 C14 104.6(7) . . ?
C12 C13 H13A 110.8 . . ?
C14 C13 H13A 110.8 . . ?
C12 C13 H13B 110.8 . . ?
C14 C13 H13B 110.8 . . ?
H13A C13 H13B 108.9 . . ?
C15 C14 C13 104.3(7) . . ?
C15 C14 H14A 110.9 . . ?
C13 C14 H14A 110.9 . . ?
C15 C14 H14B 110.9 . . ?
C13 C14 H14B 110.9 . . ?
H14A C14 H14B 108.9 . . ?
C19 C15 N4 110.5(8) . . ?
C19 C15 C16 114.9(8) . . ?
N4 C15 C16 106.9(7) . . ?
C19 C15 C14 114.2(9) . . ?
N4 C15 C14 105.7(7) . . ?
C16 C15 C14 103.9(7) . . ?
C18 C16 C12 114.4(8) . . ?
C18 C16 C15 115.0(7) . . ?
C12 C16 C15 98.5(7) . . ?
C18 C16 C17 108.3(7) . . ?
C12 C16 C17 108.8(7) . . ?
C15 C16 C17 111.5(8) . . ?
C16 C17 H17A 109.5 . . ?
C16 C17 H17B 109.5 . . ?
H17A C17 H17B 109.5 . . ?
C16 C17 H17C 109.5 . . ?
H17A C17 H17C 109.5 . . ?
H17B C17 H17C 109.5 . . ?
C16 C18 H18A 109.5 . . ?
C16 C18 H18B 109.5 . . ?
H18A C18 H18B 109.5 . . ?
C16 C18 H18C 109.5 . . ?
H18A C18 H18C 109.5 . . ?
H18B C18 H18C 109.5 . . ?
C15 C19 H19A 109.5 . . ?
C15 C19 H19B 109.5 . . ?
H19A C19 H19B 109.5 . . ?
C15 C19 H19C 109.5 . . ?
H19A C19 H19C 109.5 . . ?
H19B C19 H19C 109.5 . . ?
N4 C20 H20A 109.5 . . ?
N4 C20 H20B 109.5 . . ?
H20A C20 H20B 109.5 . . ?
N4 C20 H20C 109.5 . . ?
H20A C20 H20C 109.5 . . ?
H20B C20 H20C 109.5 . . ?
N5 C21 C22 124.8(10) . . ?
N5 C21 H21 117.6 . . ?
C22 C21 H21 117.6 . . ?
C23 C22 C21 116.9(10) . . ?
C23 C22 H22 121.5 . . ?
C21 C22 H22 121.5 . . ?
C22 C23 C24 120.4(9) . . ?
C22 C23 H23 119.8 . . ?
C24 C23 H23 119.8 . . ?
C23 C24 C25 119.7(10) . . ?
C23 C24 H24 120.2 . . ?
C25 C24 H24 120.2 . . ?
N5 C25 C24 120.4(9) . . ?
N5 C25 C26 118.4(8) . . ?
C24 C25 C26 121.1(9) . . ?
N6 C26 C27 120.8(9) . . ?
N6 C26 C25 118.5(9) . . ?
C27 C26 C25 120.6(9) . . ?
C28 C27 C26 120.3(10) . . ?
C28 C27 H27 119.8 . . ?
C26 C27 H27 119.8 . . ?
C27 C28 C29 119.3(9) . . ?
C27 C28 H28 120.3 . . ?
C29 C28 H28 120.3 . . ?
C28 C29 C30 118.0(9) . . ?
C28 C29 H29 121.0 . . ?
C30 C29 H29 121.0 . . ?
N6 C30 N7 119.0(8) . . ?
N6 C30 C29 122.5(8) . . ?
N7 C30 C29 118.5(8) . . ?
N8 C31 N7 117.7(8) . . ?
N8 C31 Au1 122.3(7) . . ?
N7 C31 Au1 120.0(7) . . ?
N7 C32 C33 110.7(7) . . ?
N7 C32 C36 106.7(7) . . ?
C33 C32 C36 104.8(8) . . ?
N7 C32 H32 111.5 . . ?
C33 C32 H32 111.5 . . ?
C36 C32 H32 111.5 . . ?
C32 C33 C34 105.3(8) . . ?
C32 C33 H33A 110.7 . . ?
C34 C33 H33A 110.7 . . ?
C32 C33 H33B 110.7 . . ?
C34 C33 H33B 110.7 . . ?
H33A C33 H33B 108.8 . . ?
C35 C34 C33 103.9(7) . . ?
C35 C34 H34A 111.0 . . ?
C33 C34 H34A 111.0 . . ?
C35 C34 H34B 111.0 . . ?
C33 C34 H34B 111.0 . . ?
H34A C34 H34B 109.0 . . ?
C39 C35 C34 114.0(8) . . ?
C39 C35 N8 110.2(8) . . ?
C34 C35 N8 105.8(8) . . ?
C39 C35 C36 115.5(8) . . ?
C34 C35 C36 104.2(8) . . ?
N8 C35 C36 106.4(7) . . ?
C38 C36 C32 114.7(7) . . ?
C38 C36 C37 107.9(7) . . ?
C32 C36 C37 109.8(7) . . ?
C38 C36 C35 115.6(7) . . ?
C32 C36 C35 98.1(7) . . ?
C37 C36 C35 110.7(7) . . ?
C36 C37 H37A 109.5 . . ?
C36 C37 H37B 109.5 . . ?
H37A C37 H37B 109.5 . . ?
C36 C37 H37C 109.5 . . ?
H37A C37 H37C 109.5 . . ?
H37B C37 H37C 109.5 . . ?
C36 C38 H38A 109.5 . . ?
C36 C38 H38B 109.5 . . ?
H38A C38 H38B 109.5 . . ?
C36 C38 H38C 109.5 . . ?
H38A C38 H38C 109.5 . . ?
H38B C38 H38C 109.5 . . ?
C35 C39 H39A 109.5 . . ?
C35 C39 H39B 109.5 . . ?
H39A C39 H39B 109.5 . . ?
C35 C39 H39C 109.5 . . ?
H39A C39 H39C 109.5 . . ?
H39B C39 H39C 109.5 . . ?
N8 C40 H40A 109.5 . . ?
N8 C40 H40B 109.5 . . ?
H40A C40 H40B 109.5 . . ?
N8 C40 H40C 109.5 . . ?
H40A C40 H40C 109.5 . . ?
H40B C40 H40C 109.5 . . ?
N9 C41 C42 121.0(11) . . ?
N9 C41 H41 119.5 . . ?
C42 C41 H41 119.5 . . ?
C43 C42 C41 120.4(11) . . ?
C43 C42 H42 119.8 . . ?
C41 C42 H42 119.8 . . ?
C44 C43 C42 118.2(11) . . ?
C44 C43 H43 120.9 . . ?
C42 C43 H43 120.9 . . ?
C43 C44 C45 119.5(11) . . ?
C43 C44 H44 120.3 . . ?
C45 C44 H44 120.3 . . ?
N9 C45 C44 122.7(10) . . ?
N9 C45 C46 116.9(10) . . ?
C44 C45 C46 120.4(10) . . ?
N10 C46 C47 121.5(10) . . ?
N10 C46 C45 117.6(9) . . ?
C47 C46 C45 120.9(10) . . ?
C48 C47 C46 119.4(10) . . ?
C48 C47 H47 120.3 . . ?
C46 C47 H47 120.3 . . ?
C47 C48 C49 119.3(10) . . ?
C47 C48 H48 120.3 . . ?
C49 C48 H48 120.3 . . ?
C48 C49 C50 117.6(10) . . ?
C48 C49 H49 121.2 . . ?
C50 C49 H49 121.2 . . ?
N10 C50 C49 122.9(10) . . ?
N10 C50 N11 117.2(8) . . ?
C49 C50 N11 119.9(9) . . ?
N12 C51 N11 117.1(8) . . ?
N12 C51 Au2 124.1(7) . . ?
N11 C51 Au2 118.6(7) . . ?
N11 C52 C56 108.8(7) . . ?
N11 C52 C53 107.9(7) . . ?
C56 C52 C53 105.7(8) . . ?
N11 C52 H52 111.4 . . ?
C56 C52 H52 111.4 . . ?
C53 C52 H52 111.4 . . ?
C52 C53 C54 104.0(7) . . ?
C52 C53 H53A 111.0 . . ?
C54 C53 H53A 111.0 . . ?
C52 C53 H53B 111.0 . . ?
C54 C53 H53B 111.0 . . ?
H53A C53 H53B 109.0 . . ?
C55 C54 C53 104.4(7) . . ?
C55 C54 H54A 110.9 . . ?
C53 C54 H54A 110.9 . . ?
C55 C54 H54B 110.9 . . ?
C53 C54 H54B 110.9 . . ?
H54A C54 H54B 108.9 . . ?
N12 C55 C54 106.9(8) . . ?
N12 C55 C59 111.1(8) . . ?
C54 C55 C59 113.7(8) . . ?
N12 C55 C56 106.4(7) . . ?
C54 C55 C56 104.5(7) . . ?
C59 C55 C56 113.6(9) . . ?
C52 C56 C57 115.1(8) . . ?
C52 C56 C58 109.4(7) . . ?
C57 C56 C58 108.9(8) . . ?
C52 C56 C55 97.4(7) . . ?
C57 C56 C55 114.2(7) . . ?
C58 C56 C55 111.4(8) . . ?
C56 C57 H57A 109.5 . . ?
C56 C57 H57B 109.5 . . ?
H57A C57 H57B 109.5 . . ?
C56 C57 H57C 109.5 . . ?
H57A C57 H57C 109.5 . . ?
H57B C57 H57C 109.5 . . ?
C56 C58 H58A 109.5 . . ?
C56 C58 H58B 109.5 . . ?
H58A C58 H58B 109.5 . . ?
C56 C58 H58C 109.5 . . ?
H58A C58 H58C 109.5 . . ?
H58B C58 H58C 109.5 . . ?
C55 C59 H59A 109.5 . . ?
C55 C59 H59B 109.5 . . ?
H59A C59 H59B 109.5 . . ?
C55 C59 H59C 109.5 . . ?
H59A C59 H59C 109.5 . . ?
H59B C59 H59C 109.5 . . ?
N12 C60 H60A 109.5 . . ?
N12 C60 H60B 109.5 . . ?
H60A C60 H60B 109.5 . . ?
N12 C60 H60C 109.5 . . ?
H60A C60 H60C 109.5 . . ?
H60B C60 H60C 109.5 . . ?
N13 C61 C62 122.3(11) . . ?
N13 C61 H61 118.9 . . ?
C62 C61 H61 118.9 . . ?
C63 C62 C61 118.1(9) . . ?
C63 C62 H62 121.0 . . ?
C61 C62 H62 121.0 . . ?
C62 C63 C64 121.0(10) . . ?
C62 C63 H63 119.5 . . ?
C64 C63 H63 119.5 . . ?
C63 C64 C65 117.7(11) . . ?
C63 C64 H64 121.1 . . ?
C65 C64 H64 121.1 . . ?
N13 C65 C64 120.4(9) . . ?
N13 C65 C66 119.7(9) . . ?
C64 C65 C66 119.8(9) . . ?
N14 C66 C67 122.0(8) . . ?
N14 C66 C65 115.7(8) . . ?
C67 C66 C65 122.3(9) . . ?
C68 C67 C66 118.9(10) . . ?
C68 C67 H67 120.5 . . ?
C66 C67 H67 120.5 . . ?
C67 C68 C69 119.7(10) . . ?
C67 C68 H68 120.1 . . ?
C69 C68 H68 120.1 . . ?
C70 C69 C68 118.1(9) . . ?
C70 C69 H69 121.0 . . ?
C68 C69 H69 121.0 . . ?
N14 C70 C69 123.6(9) . . ?
N14 C70 N15 117.4(8) . . ?
C69 C70 N15 119.0(8) . . ?
N16 C71 N15 116.1(8) . . ?
N16 C71 Au2 124.1(7) . . ?
N15 C71 Au2 119.6(6) . . ?
N15 C72 C73 108.1(8) . . ?
N15 C72 C76 107.4(7) . . ?
C73 C72 C76 106.6(8) . . ?
N15 C72 H72 111.5 . . ?
C73 C72 H72 111.5 . . ?
C76 C72 H72 111.5 . . ?
C72 C73 C74 104.0(8) . . ?
C72 C73 H73A 111.0 . . ?
C74 C73 H73A 111.0 . . ?
C72 C73 H73B 111.0 . . ?
C74 C73 H73B 111.0 . . ?
H73A C73 H73B 109.0 . . ?
C75 C74 C73 104.7(8) . . ?
C75 C74 H74A 110.8 . . ?
C73 C74 H74A 110.8 . . ?
C75 C74 H74B 110.8 . . ?
C73 C74 H74B 110.8 . . ?
H74A C74 H74B 108.9 . . ?
N16 C75 C74 108.1(7) . . ?
N16 C75 C79 111.8(8) . . ?
C74 C75 C79 113.1(9) . . ?
N16 C75 C76 105.8(8) . . ?
C74 C75 C76 104.4(8) . . ?
C79 C75 C76 113.1(8) . . ?
C77 C76 C78 108.9(8) . . ?
C77 C76 C72 115.0(8) . . ?
C78 C76 C72 109.0(7) . . ?
C77 C76 C75 114.9(8) . . ?
C78 C76 C75 111.7(9) . . ?
C72 C76 C75 96.8(7) . . ?
C76 C77 H77A 109.5 . . ?
C76 C77 H77B 109.5 . . ?
H77A C77 H77B 109.5 . . ?
C76 C77 H77C 109.5 . . ?
H77A C77 H77C 109.5 . . ?
H77B C77 H77C 109.5 . . ?
C76 C78 H78A 109.5 . . ?
C76 C78 H78B 109.5 . . ?
H78A C78 H78B 109.5 . . ?
C76 C78 H78C 109.5 . . ?
H78A C78 H78C 109.5 . . ?
H78B C78 H78C 109.5 . . ?
C75 C79 H79A 109.5 . . ?
C75 C79 H79B 109.5 . . ?
H79A C79 H79B 109.5 . . ?
C75 C79 H79C 109.5 . . ?
H79A C79 H79C 109.5 . . ?
H79B C79 H79C 109.5 . . ?
N16 C80 H80A 109.5 . . ?
N16 C80 H80B 109.5 . . ?
H80A C80 H80B 109.5 . . ?
N16 C80 H80C 109.5 . . ?
H80A C80 H80C 109.5 . . ?
H80B C80 H80C 109.5 . . ?
C1 N1 C5 118.6(9) . . ?
C1 N1 Ag1 120.3(7) . . ?
C5 N1 Ag1 118.3(7) . . ?
C10 N2 C6 118.4(8) . . ?
C10 N2 Ag1 130.1(6) . . ?
C6 N2 Ag1 111.5(6) . . ?
C11 N3 C10 119.9(7) . . ?
C11 N3 C12 120.6(8) . . ?
C10 N3 C12 119.5(7) . . ?
C11 N4 C20 117.5(8) . . ?
C11 N4 C15 124.5(8) . . ?
C20 N4 C15 117.7(8) . . ?
C21 N5 C25 117.5(8) . . ?
C21 N5 Ag1 117.6(6) . . ?
C25 N5 Ag1 124.5(6) . . ?
C30 N6 C26 118.9(8) . . ?
C31 N7 C30 121.9(8) . . ?
C31 N7 C32 120.3(7) . . ?
C30 N7 C32 117.8(7) . . ?
C31 N8 C40 119.9(8) . . ?
C31 N8 C35 123.1(8) . . ?
C40 N8 C35 116.3(8) . . ?
C45 N9 C41 118.1(10) . . ?
C45 N9 Ag2 120.4(7) . . ?
C41 N9 Ag2 119.6(7) . . ?
C50 N10 C46 119.0(8) . . ?
C50 N10 Ag2 129.0(6) . . ?
C46 N10 Ag2 111.9(6) . . ?
C51 N11 C50 121.6(8) . . ?
C51 N11 C52 121.3(8) . . ?
C50 N11 C52 117.1(7) . . ?
C51 N12 C60 119.9(8) . . ?
C51 N12 C55 122.6(8) . . ?
C60 N12 C55 117.0(8) . . ?
C61 N13 C65 120.4(9) . . ?
C61 N13 Ag2 117.3(7) . . ?
C65 N13 Ag2 121.9(6) . . ?
C70 N14 C66 117.5(8) . . ?
C70 N14 Ag2 129.2(6) . . ?
C66 N14 Ag2 112.4(6) . . ?
C71 N15 C70 119.8(7) . . ?
C71 N15 C72 121.6(7) . . ?
C70 N15 C72 118.5(7) . . ?
C71 N16 C80 118.6(8) . . ?
C71 N16 C75 123.7(8) . . ?
C80 N16 C75 117.8(8) . . ?
F1 B1 F2 111.2(12) . . ?
F1 B1 F4 109.1(11) . . ?
F2 B1 F4 109.3(11) . . ?
F1 B1 F3 111.9(11) . . ?
F2 B1 F3 108.3(11) . . ?
F4 B1 F3 107.0(11) . . ?
F1B B1B F4B 108.1(15) . . ?
F1B B1B F2B 113.0(16) . . ?
F4B B1B F2B 110.2(15) . . ?
F1B B1B F3B 111.2(15) . . ?
F4B B1B F3B 107.9(16) . . ?
F2B B1B F3B 106.3(15) . . ?
F5 B2 F6 113.6(15) . . ?
F5 B2 F8 108.8(14) . . ?
F6 B2 F8 112.4(14) . . ?
F5 B2 F7 110.3(14) . . ?
F6 B2 F7 104.8(13) . . ?
F8 B2 F7 106.6(13) . . ?
F5B B2B F6B 115.1(15) . . ?
F5B B2B F8B 109.0(15) . . ?
F6B B2B F8B 108.8(13) . . ?
F5B B2B F7B 107.5(14) . . ?
F6B B2B F7B 109.7(15) . . ?
F8B B2B F7B 106.4(14) . . ?
F10 B3 F9 114.2(10) . . ?
F10 B3 F11 108.3(10) . . ?
F9 B3 F11 110.3(10) . . ?
F10 B3 F12 111.3(10) . . ?
F9 B3 F12 108.3(9) . . ?
F11 B3 F12 103.9(10) . . ?
F13 B4 F16 109.0(13) . . ?
F13 B4 F14 112.3(14) . . ?
F16 B4 F14 109.0(13) . . ?
F13 B4 F15 109.5(13) . . ?
F16 B4 F15 108.8(14) . . ?
F14 B4 F15 108.2(13) . . ?
F13B B4B F16B 109.6(13) . . ?
F13B B4B F14B 112.9(14) . . ?
F16B B4B F14B 109.1(12) . . ?
F13B B4B F15B 110.9(13) . . ?
F16B B4B F15B 107.0(13) . . ?
F14B B4B F15B 107.1(13) . . ?
N5 Ag1 N1 136.5(3) . . ?
N5 Ag1 N2 139.4(3) . . ?
N1 Ag1 N2 70.4(3) . . ?
N5 Ag1 Au1 110.7(2) . . ?
N1 Ag1 Au1 111.8(2) . . ?
N2 Ag1 Au1 63.95(16) . . ?
N13 Ag2 N9 145.1(3) . . ?
N13 Ag2 N10 129.9(3) . . ?
N9 Ag2 N10 70.2(3) . . ?
N13 Ag2 N14 69.4(3) . . ?
N9 Ag2 N14 123.2(3) . . ?
N10 Ag2 N14 130.2(2) . . ?
N13 Ag2 Au2 106.6(2) . . ?
N9 Ag2 Au2 108.3(2) . . ?
N10 Ag2 Au2 63.94(16) . . ?
N14 Ag2 Au2 66.50(16) . . ?
C11 Au1 C31 175.3(4) . . ?
C11 Au1 Ag1 85.8(2) . . ?
C31 Au1 Ag1 90.3(3) . . ?
C71 Au2 C51 172.7(4) . . ?
C71 Au2 Ag2 87.3(2) . . ?
C51 Au2 Ag2 85.6(3) . . ?

loop_
_geom_bond_atom_site_label_1
_geom_bond_atom_site_label_2
_geom_bond_distance
_geom_bond_site_symmetry_2
_geom_bond_publ_flag
C1 N1 1.339(13) . ?
C1 C2 1.380(16) . ?
C1 H1 0.9500 . ?
C2 C3 1.367(18) . ?
C2 H2 0.9500 . ?
C3 C4 1.379(16) . ?
C3 H3 0.9500 . ?
C4 C5 1.410(14) . ?
C4 H4 0.9500 . ?
C5 N1 1.346(12) . ?
C5 C6 1.487(14) . ?
C6 N2 1.337(12) . ?
C6 C7 1.407(15) . ?
C7 C8 1.356(16) . ?
C7 H7 0.9500 . ?
C8 C9 1.377(15) . ?
C8 H8 0.9500 . ?
C9 C10 1.396(14) . ?
C9 H9 0.9500 . ?
C10 N2 1.320(13) . ?
C10 N3 1.418(12) . ?
C11 N4 1.327(12) . ?
C11 N3 1.377(12) . ?
C11 Au1 2.031(8) . ?
C12 N3 1.477(11) . ?
C12 C16 1.526(12) . ?
C12 C13 1.540(13) . ?
C12 H12 1.0000 . ?
C13 C14 1.544(13) . ?
C13 H13A 0.9900 . ?
C13 H13B 0.9900 . ?
C14 C15 1.542(13) . ?
C14 H14A 0.9900 . ?
C14 H14B 0.9900 . ?
C15 C19 1.508(14) . ?
C15 N4 1.519(12) . ?
C15 C16 1.529(12) . ?
C16 C18 1.514(12) . ?
C16 C17 1.548(11) . ?
C17 H17A 0.9800 . ?
C17 H17B 0.9800 . ?
C17 H17C 0.9800 . ?
C18 H18A 0.9800 . ?
C18 H18B 0.9800 . ?
C18 H18C 0.9800 . ?
C19 H19A 0.9800 . ?
C19 H19B 0.9800 . ?
C19 H19C 0.9800 . ?
C20 N4 1.458(12) . ?
C20 H20A 0.9800 . ?
C20 H20B 0.9800 . ?
C20 H20C 0.9800 . ?
C21 N5 1.341(12) . ?
C21 C22 1.367(14) . ?
C21 H21 0.9500 . ?
C22 C23 1.362(15) . ?
C22 H22 0.9500 . ?
C23 C24 1.369(15) . ?
C23 H23 0.9500 . ?
C24 C25 1.390(13) . ?
C24 H24 0.9500 . ?
C25 N5 1.350(12) . ?
C25 C26 1.480(13) . ?
C26 N6 1.352(12) . ?
C26 C27 1.402(14) . ?
C27 C28 1.350(14) . ?
C27 H27 0.9500 . ?
C28 C29 1.387(15) . ?
C28 H28 0.9500 . ?
C29 C30 1.411(13) . ?
C29 H29 0.9500 . ?
C30 N6 1.325(11) . ?
C30 N7 1.405(11) . ?
C31 N8 1.331(12) . ?
C31 N7 1.335(12) . ?
C31 Au1 2.045(9) . ?
C32 N7 1.503(11) . ?
C32 C33 1.523(13) . ?
C32 C36 1.531(12) . ?
C32 H32 1.0000 . ?
C33 C34 1.550(14) . ?
C33 H33A 0.9900 . ?
C33 H33B 0.9900 . ?
C34 C35 1.535(13) . ?
C34 H34A 0.9900 . ?
C34 H34B 0.9900 . ?
C35 C39 1.503(14) . ?
C35 N8 1.535(12) . ?
C35 C36 1.544(12) . ?
C36 C38 1.514(12) . ?
C36 C37 1.538(11) . ?
C37 H37A 0.9800 . ?
C37 H37B 0.9800 . ?
C37 H37C 0.9800 . ?
C38 H38A 0.9800 . ?
C38 H38B 0.9800 . ?
C38 H38C 0.9800 . ?
C39 H39A 0.9800 . ?
C39 H39B 0.9800 . ?
C39 H39C 0.9800 . ?
C40 N8 1.464(13) . ?
C40 H40A 0.9800 . ?
C40 H40B 0.9800 . ?
C40 H40C 0.9800 . ?
C41 N9 1.342(14) . ?
C41 C42 1.384(17) . ?
C41 H41 0.9500 . ?
C42 C43 1.376(18) . ?
C42 H42 0.9500 . ?
C43 C44 1.353(16) . ?
C43 H43 0.9500 . ?
C44 C45 1.385(15) . ?
C44 H44 0.9500 . ?
C45 N9 1.334(14) . ?
C45 C46 1.505(15) . ?
C46 N10 1.340(13) . ?
C46 C47 1.384(14) . ?
C47 C48 1.384(15) . ?
C47 H47 0.9500 . ?
C48 C49 1.389(15) . ?
C48 H48 0.9500 . ?
C49 C50 1.391(13) . ?
C49 H49 0.9500 . ?
C50 N10 1.338(13) . ?
C50 N11 1.427(12) . ?
C51 N12 1.332(12) . ?
C51 N11 1.341(12) . ?
C51 Au2 2.039(9) . ?
C52 N11 1.492(11) . ?
C52 C56 1.510(13) . ?
C52 C53 1.534(12) . ?
C52 H52 1.0000 . ?
C53 C54 1.559(13) . ?
C53 H53A 0.9900 . ?
C53 H53B 0.9900 . ?
C54 C55 1.531(13) . ?
C54 H54A 0.9900 . ?
C54 H54B 0.9900 . ?
C55 N12 1.516(12) . ?
C55 C59 1.541(14) . ?
C55 C56 1.565(13) . ?
C56 C57 1.513(13) . ?
C56 C58 1.553(12) . ?
C57 H57A 0.9800 . ?
C57 H57B 0.9800 . ?
C57 H57C 0.9800 . ?
C58 H58A 0.9800 . ?
C58 H58B 0.9800 . ?
C58 H58C 0.9800 . ?
C59 H59A 0.9800 . ?
C59 H59B 0.9800 . ?
C59 H59C 0.9800 . ?
C60 N12 1.465(12) . ?
C60 H60A 0.9800 . ?
C60 H60B 0.9800 . ?
C60 H60C 0.9800 . ?
C61 N13 1.322(12) . ?
C61 C62 1.379(15) . ?
C61 H61 0.9500 . ?
C62 C63 1.354(17) . ?
C62 H62 0.9500 . ?
C63 C64 1.380(15) . ?
C63 H63 0.9500 . ?
C64 C65 1.406(13) . ?
C64 H64 0.9500 . ?
C65 N13 1.333(13) . ?
C65 C66 1.485(13) . ?
C66 N14 1.357(11) . ?
C66 C67 1.384(14) . ?
C67 C68 1.369(14) . ?
C67 H67 0.9500 . ?
C68 C69 1.383(15) . ?
C68 H68 0.9500 . ?
C69 C70 1.373(13) . ?
C69 H69 0.9500 . ?
C70 N14 1.335(11) . ?
C70 N15 1.426(11) . ?
C71 N16 1.313(11) . ?
C71 N15 1.370(12) . ?
C71 Au2 2.037(8) . ?
C72 N15 1.483(11) . ?
C72 C73 1.506(14) . ?
C72 C76 1.530(12) . ?
C72 H72 1.0000 . ?
C73 C74 1.564(13) . ?
C73 H73A 0.9900 . ?
C73 H73B 0.9900 . ?
C74 C75 1.527(14) . ?
C74 H74A 0.9900 . ?
C74 H74B 0.9900 . ?
C75 N16 1.497(12) . ?
C75 C79 1.534(12) . ?
C75 C76 1.567(14) . ?
C76 C77 1.508(14) . ?
C76 C78 1.523(12) . ?
C77 H77A 0.9800 . ?
C77 H77B 0.9800 . ?
C77 H77C 0.9800 . ?
C78 H78A 0.9800 . ?
C78 H78B 0.9800 . ?
C78 H78C 0.9800 . ?
C79 H79A 0.9800 . ?
C79 H79B 0.9800 . ?
C79 H79C 0.9800 . ?
C80 N16 1.487(13) . ?
C80 H80A 0.9800 . ?
C80 H80B 0.9800 . ?
C80 H80C 0.9800 . ?
N1 Ag1 2.262(9) . ?
N2 Ag1 2.515(8) . ?
N5 Ag1 2.224(8) . ?
N9 Ag2 2.254(9) . ?
N10 Ag2 2.518(8) . ?
N13 Ag2 2.242(8) . ?
N14 Ag2 2.557(7) . ?
B1 F1 1.339(12) . ?
B1 F2 1.375(12) . ?
B1 F4 1.375(13) . ?
B1 F3 1.404(12) . ?
B1B F1B 1.341(14) . ?
B1B F4B 1.374(15) . ?
B1B F2B 1.375(13) . ?
B1B F3B 1.408(14) . ?
B2 F5 1.338(14) . ?
B2 F6 1.364(13) . ?
B2 F8 1.372(14) . ?
B2 F7 1.410(14) . ?
B2B F5B 1.342(14) . ?
B2B F6B 1.366(13) . ?
B2B F8B 1.377(14) . ?
B2B F7B 1.410(14) . ?
B3 F10 1.349(15) . ?
B3 F9 1.373(12) . ?
B3 F11 1.390(14) . ?
B3 F12 1.391(14) . ?
B4 F13 1.343(13) . ?
B4 F16 1.375(14) . ?
B4 F14 1.379(13) . ?
B4 F15 1.409(13) . ?
B4B F13B 1.343(13) . ?
B4B F16B 1.378(13) . ?
B4B F14B 1.379(12) . ?
B4B F15B 1.410(13) . ?
Ag1 Au1 2.8544(9) . ?
Ag2 Au2 2.9011(9) . ?
